data_4509655
loop_
_publ_author_name
'Soegiarto, Airon C.'
'Ward, Michael D.'

_publ_section_title
;
 Directed Organization of Dye Aggregates in Hydrogen-Bonded Host
 Frameworks
;
_journal_issue 8
_journal_name_full 'Crystal Growth &amp; Design'
_journal_page_first 3803
_journal_paper_doi 10.1021/cg900578u
_journal_volume 9
_journal_year 2009
_chemical_formula_sum 'C42 H54 N10 O10 S2'
_chemical_formula_weight 923.07
_chemical_name_systematic
; 
 ? 
;
_space_group_IT_number 4
_symmetry_cell_setting monoclinic
_symmetry_space_group_name_Hall 'P 2yb'
_symmetry_space_group_name_H-M 'P 1 21 1'
_atom_sites_solution_hydrogens geom
_atom_sites_solution_primary direct
_atom_sites_solution_secondary difmap
_audit_creation_method SHELXL-97
_cell_angle_alpha 90.00
_cell_angle_beta 106.8300(10)
_cell_angle_gamma 90.00
_cell_formula_units_Z 2
_cell_length_a 7.4073(5)
_cell_length_b 26.7956(17)
_cell_length_c 12.3008(7)
_cell_measurement_reflns_used 8632
_cell_measurement_temperature 200(2)
_cell_measurement_theta_max 23.21
_cell_measurement_theta_min 2.30
_cell_volume 2336.9(3)
_computing_cell_refinement 'Bruker SAINT'
_computing_data_collection 'Bruker APEX2'
_computing_data_reduction 'Bruker SAINT'
_computing_molecular_graphics 'Bruker SHELXTL'
_computing_publication_material 'Bruker SHELXTL'
_computing_structure_refinement 'SHELXL-97 (Sheldrick, 2008)'
_computing_structure_solution 'SHELXS-97 (Sheldrick, 2008)'
_diffrn_ambient_temperature 200(2)
_diffrn_measured_fraction_theta_full 0.999
_diffrn_measured_fraction_theta_max 0.999
_diffrn_measurement_device_type 'Bruker APEX-II CCD'
_diffrn_measurement_method '\f and \w scans'
_diffrn_radiation_monochromator graphite
_diffrn_radiation_source 'fine-focus sealed tube'
_diffrn_radiation_type MoK\a
_diffrn_radiation_wavelength 0.71073
_diffrn_reflns_av_R_equivalents 0.0364
_diffrn_reflns_av_sigmaI/netI 0.0374
_diffrn_reflns_limit_h_max 9
_diffrn_reflns_limit_h_min -9
_diffrn_reflns_limit_k_max 33
_diffrn_reflns_limit_k_min -33
_diffrn_reflns_limit_l_max 15
_diffrn_reflns_limit_l_min -15
_diffrn_reflns_number 34587
_diffrn_reflns_theta_full 26.39
_diffrn_reflns_theta_max 26.39
_diffrn_reflns_theta_min 1.52
_exptl_absorpt_coefficient_mu 0.180
_exptl_absorpt_correction_T_max 0.9911
_exptl_absorpt_correction_T_min 0.9267
_exptl_absorpt_correction_type multi-scan
_exptl_absorpt_process_details sadabs
_exptl_crystal_colour red-orange
_exptl_crystal_density_diffrn 1.312
_exptl_crystal_density_method 'not measured'
_exptl_crystal_description rod
_exptl_crystal_F_000 976
_exptl_crystal_size_max 0.43
_exptl_crystal_size_mid 0.10
_exptl_crystal_size_min 0.05
_refine_diff_density_max 0.368
_refine_diff_density_min -0.323
_refine_diff_density_rms 0.039
_refine_ls_abs_structure_details 'Flack H D (1983), Acta Cryst. A39, 876-881'
_refine_ls_abs_structure_Flack 0.23(6)
_refine_ls_extinction_method none
_refine_ls_goodness_of_fit_ref 1.017
_refine_ls_hydrogen_treatment constr
_refine_ls_matrix_type full
_refine_ls_number_parameters 584
_refine_ls_number_reflns 9589
_refine_ls_number_restraints 1
_refine_ls_restrained_S_all 1.017
_refine_ls_R_factor_all 0.0605
_refine_ls_R_factor_gt 0.0435
_refine_ls_shift/su_max 0.000
_refine_ls_shift/su_mean 0.000
_refine_ls_structure_factor_coef Fsqd
_refine_ls_weighting_details 'calc w=1/[\s^2^(Fo^2^)+(0.0590P)^2^+0.3625P] where P=(Fo^2^+2Fc^2^)/3'
_refine_ls_weighting_scheme calc
_refine_ls_wR_factor_gt 0.1013
_refine_ls_wR_factor_ref 0.1104
_reflns_number_gt 7713
_reflns_number_total 9589
_reflns_threshold_expression >2sigma(I)
_cod_data_source_file cg900578usup9.cif
_cod_data_source_block Ward_Soegiarto_compound_1b
_cod_depositor_comments
;
The following automatic conversions were performed:

'_symmetry_cell_setting' value 'Monoclinic' changed to 'monoclinic'
according to /home/saulius/struct/CIF-dictionaries/cif_core.dic
dictionary named 'cif_core.dic' version 2.4.2 from 2011-04-26.

Automatic conversion script
Id: cif_fix_values 1891 2012-01-12 08:04:46Z andrius 
;
_cod_original_sg_symbol_H-M P2(1)
_cod_database_code 4509655

loop_
_symmetry_equiv_pos_as_xyz
'x, y, z'
'-x, y+1/2, -z'

loop_
_atom_site_label
_atom_site_type_symbol
_atom_site_fract_x
_atom_site_fract_y
_atom_site_fract_z
_atom_site_U_iso_or_equiv
_atom_site_adp_type
_atom_site_occupancy
_atom_site_symmetry_multiplicity
_atom_site_calc_flag
_atom_site_refinement_flags
C1 C 0.6522(4) 0.74482(11) 0.3251(2) 0.0407(6) Uani 1 1 d .
N1 N 0.4754(3) 0.75428(10) 0.2687(2) 0.0482(6) Uani 1 1 d .
H1A H 0.4490 0.7711 0.2045 0.058 Uiso 1 1 calc R
H1B H 0.3837 0.7438 0.2951 0.058 Uiso 1 1 calc R
N2 N 0.6930(3) 0.71906(10) 0.4219(2) 0.0457(6) Uani 1 1 d .
H2A H 0.6017 0.7083 0.4484 0.055 Uiso 1 1 calc R
H2B H 0.8114 0.7128 0.4593 0.055 Uiso 1 1 calc R
N3 N 0.7904(3) 0.76044(10) 0.2859(2) 0.0494(7) Uani 1 1 d .
H3A H 0.7646 0.7773 0.2218 0.059 Uiso 1 1 calc R
H3B H 0.9083 0.7540 0.3239 0.059 Uiso 1 1 calc R
C2 C 0.6633(4) 0.23437(11) 0.1637(2) 0.0397(6) Uani 1 1 d .
N4 N 0.8408(3) 0.22456(11) 0.2189(2) 0.0565(8) Uani 1 1 d .
H4A H 0.9291 0.2280 0.1847 0.068 Uiso 1 1 calc R
H4B H 0.8708 0.2146 0.2901 0.068 Uiso 1 1 calc R
N5 N 0.6178(3) 0.24928(10) 0.0578(2) 0.0482(6) Uani 1 1 d .
H5A H 0.4995 0.2560 0.0214 0.058 Uiso 1 1 calc R
H5B H 0.7057 0.2526 0.0231 0.058 Uiso 1 1 calc R
N6 N 0.5325(3) 0.22932(10) 0.2162(2) 0.0499(7) Uani 1 1 d .
H6A H 0.4140 0.2360 0.1801 0.060 Uiso 1 1 calc R
H6B H 0.5638 0.2193 0.2874 0.060 Uiso 1 1 calc R
C3 C 0.1167(4) 0.33959(10) 0.0646(2) 0.0353(6) Uani 1 1 d .
C4 C -0.0182(4) 0.35854(11) 0.1111(2) 0.0424(7) Uani 1 1 d .
H4 H -0.1270 0.3395 0.1096 0.051 Uiso 1 1 calc R
C5 C 0.0068(5) 0.40532(12) 0.1597(3) 0.0492(8) Uani 1 1 d .
H5 H -0.0855 0.4188 0.1912 0.059 Uiso 1 1 calc R
C6 C 0.1675(5) 0.43266(11) 0.1625(2) 0.0460(7) Uani 1 1 d .
C7 C 0.2979(5) 0.41401(12) 0.1128(3) 0.0514(8) Uani 1 1 d .
H7 H 0.4050 0.4334 0.1125 0.062 Uiso 1 1 calc R
C8 C 0.2737(4) 0.36695(11) 0.0631(3) 0.0439(7) Uani 1 1 d .
H8 H 0.3634 0.3539 0.0289 0.053 Uiso 1 1 calc R
C9 C 0.1998(4) 0.63245(10) 0.4278(2) 0.0384(6) Uani 1 1 d .
C10 C 0.0362(6) 0.60667(13) 0.4186(3) 0.0608(9) Uani 1 1 d .
H10 H -0.0597 0.6211 0.4458 0.073 Uiso 1 1 calc R
C11 C 0.0107(6) 0.55992(13) 0.3701(3) 0.0648(10) Uani 1 1 d .
H11 H -0.1025 0.5420 0.3638 0.078 Uiso 1 1 calc R
C12 C 0.1511(5) 0.53905(11) 0.3302(3) 0.0537(8) Uani 1 1 d .
C13 C 0.3165(5) 0.56438(14) 0.3419(3) 0.0665(11) Uani 1 1 d .
H13 H 0.4140 0.5497 0.3167 0.080 Uiso 1 1 calc R
C14 C 0.3412(5) 0.61117(14) 0.3902(3) 0.0628(10) Uani 1 1 d .
H14 H 0.4554 0.6289 0.3978 0.075 Uiso 1 1 calc R
N7 N 0.2099(4) 0.47990(10) 0.2158(2) 0.0549(7) Uani 1 1 d .
N8 N 0.1058(5) 0.49116(10) 0.2762(2) 0.0573(7) Uani 1 1 d .
S1 S 0.09054(8) 0.27746(2) 0.01192(5) 0.03214(14) Uani 1 1 d .
O1 O -0.1030(2) 0.27162(7) -0.05670(15) 0.0387(4) Uani 1 1 d .
O2 O 0.1343(2) 0.24609(7) 0.11343(16) 0.0388(4) Uani 1 1 d .
O3 O 0.2284(2) 0.27139(7) -0.05018(15) 0.0377(4) Uani 1 1 d .
S2 S 0.22320(9) 0.69473(2) 0.47735(5) 0.03486(15) Uani 1 1 d .
O4 O 0.1798(3) 0.72572(7) 0.37613(16) 0.0434(5) Uani 1 1 d .
O5 O 0.0887(2) 0.70111(8) 0.54155(15) 0.0426(5) Uani 1 1 d .
O6 O 0.4172(2) 0.70060(8) 0.54687(15) 0.0424(5) Uani 1 1 d .
C15 C 0.5398(6) 0.95446(17) 0.4368(4) 0.0832(13) Uani 1 1 d .
H15 H 0.6425 0.9332 0.4365 0.100 Uiso 1 1 calc R
C16 C 0.4050(7) 0.93855(19) 0.4876(5) 0.0996(16) Uani 1 1 d .
C17 C 0.2533(6) 0.97114(16) 0.4825(4) 0.0730(11) Uani 1 1 d .
H17 H 0.1569 0.9610 0.5146 0.088 Uiso 1 1 calc R
C18 C 0.2424(4) 1.01673(14) 0.4325(3) 0.0581(9) Uani 1 1 d .
H18 H 0.1387 1.0378 0.4313 0.070 Uiso 1 1 calc R
C19 C 0.3788(4) 1.03382(12) 0.3826(3) 0.0482(8) Uani 1 1 d .
C20 C 0.5254(4) 1.00057(14) 0.3872(3) 0.0565(9) Uani 1 1 d .
C21 C 0.3772(4) 1.08159(12) 0.3299(3) 0.0470(7) Uani 1 1 d .
C22 C 0.5173(4) 1.09244(14) 0.2843(3) 0.0539(8) Uani 1 1 d .
H22 H 0.5161 1.1238 0.2481 0.065 Uiso 1 1 calc R
C23 C 0.6680(4) 1.05840(15) 0.2886(3) 0.0589(9) Uani 1 1 d .
C24 C 0.2233(4) 1.11858(13) 0.3271(3) 0.0572(8) Uani 1 1 d .
H24A H 0.2427 1.1487 0.2866 0.086 Uiso 1 1 calc R
H24B H 0.2262 1.1273 0.4049 0.086 Uiso 1 1 calc R
H24C H 0.1007 1.1038 0.2878 0.086 Uiso 1 1 calc R
C25 C 0.2962(10) 0.8779(4) 0.6292(7) 0.161(3) Uani 1 1 d .
H25A H 0.3668 0.8553 0.6906 0.193 Uiso 1 1 calc R
H25B H 0.2496 0.9075 0.6612 0.193 Uiso 1 1 calc R
C26 C 0.1625(15) 0.8548(4) 0.5490(8) 0.205(4) Uani 1 1 d .
H26A H 0.0845 0.8796 0.4979 0.308 Uiso 1 1 calc R
H26B H 0.0834 0.8351 0.5845 0.308 Uiso 1 1 calc R
H26C H 0.2212 0.8326 0.5056 0.308 Uiso 1 1 calc R
C27 C 0.5441(10) 0.8436(2) 0.4910(5) 0.137(3) Uani 1 1 d .
H27A H 0.4896 0.8097 0.4893 0.165 Uiso 1 1 calc R
H27B H 0.5818 0.8508 0.4217 0.165 Uiso 1 1 calc R
C28 C 0.6665(12) 0.8556(4) 0.5853(6) 0.214(5) Uani 1 1 d .
H28A H 0.6135 0.8496 0.6485 0.320 Uiso 1 1 calc R
H28B H 0.6983 0.8911 0.5834 0.320 Uiso 1 1 calc R
H28C H 0.7805 0.8355 0.5957 0.320 Uiso 1 1 calc R
N9 N 0.4154(9) 0.8925(2) 0.5356(7) 0.188(3) Uani 1 1 d .
O7 O 0.6679(3) 1.01358(10) 0.3405(2) 0.0647(6) Uani 1 1 d .
O8 O 0.7990(3) 1.06590(12) 0.2501(3) 0.0817(8) Uani 1 1 d .
C29 C 0.6543(4) 0.50258(12) 0.9653(3) 0.0528(8) Uani 1 1 d .
H29 H 0.5473 0.5014 0.9931 0.063 Uiso 1 1 calc R
C30 C 0.7596(5) 0.54656(12) 0.9752(3) 0.0585(9) Uani 1 1 d .
C31 C 0.9184(5) 0.54544(13) 0.9338(3) 0.0587(9) Uani 1 1 d .
H31 H 0.9952 0.5744 0.9410 0.070 Uiso 1 1 calc R
C32 C 0.9641(4) 0.50391(12) 0.8840(3) 0.0510(8) Uani 1 1 d .
H32 H 1.0714 0.5049 0.8564 0.061 Uiso 1 1 calc R
C33 C 0.8587(4) 0.45967(12) 0.8718(2) 0.0420(7) Uani 1 1 d .
C34 C 0.7049(4) 0.46109(11) 0.9156(2) 0.0416(6) Uani 1 1 d .
C35 C 0.8962(4) 0.41511(12) 0.8185(2) 0.0424(7) Uani 1 1 d .
C36 C 0.7804(4) 0.37528(12) 0.8130(3) 0.0441(7) Uani 1 1 d .
H36 H 0.8020 0.3460 0.7752 0.053 Uiso 1 1 calc R
C37 C 0.6277(4) 0.37580(11) 0.8619(2) 0.0410(6) Uani 1 1 d .
C38 C 1.0624(5) 0.41194(14) 0.7730(3) 0.0616(9) Uani 1 1 d .
H38A H 1.1788 0.4162 0.8352 0.092 Uiso 1 1 calc R
H38B H 1.0537 0.4382 0.7163 0.092 Uiso 1 1 calc R
H38C H 1.0638 0.3793 0.7375 0.092 Uiso 1 1 calc R
C39 C 0.5801(11) 0.5843(3) 1.1115(8) 0.188(5) Uani 1 1 d .
H39A H 0.5674 0.5498 1.1372 0.226 Uiso 1 1 calc R
H39B H 0.6164 0.6078 1.1762 0.226 Uiso 1 1 calc R
C40 C 0.4470(15) 0.5984(3) 1.0319(6) 0.171(4) Uani 1 1 d .
H40A H 0.4833 0.6286 0.9985 0.257 Uiso 1 1 calc R
H40B H 0.3385 0.6057 1.0597 0.257 Uiso 1 1 calc R
H40C H 0.4132 0.5721 0.9742 0.257 Uiso 1 1 calc R
C41 C 0.8023(6) 0.63692(14) 1.0178(3) 0.0759(11) Uani 1 1 d .
H41A H 0.7091 0.6638 1.0139 0.091 Uiso 1 1 calc R
H41B H 0.8442 0.6391 0.9484 0.091 Uiso 1 1 calc R
C42 C 0.9705(8) 0.64553(17) 1.1205(4) 0.1084(19) Uani 1 1 d .
H42A H 0.9290 0.6458 1.1892 0.163 Uiso 1 1 calc R
H42B H 1.0290 0.6776 1.1128 0.163 Uiso 1 1 calc R
H42C H 1.0626 0.6187 1.1259 0.163 Uiso 1 1 calc R
N10 N 0.7112(6) 0.58929(12) 1.0187(4) 0.0887(12) Uani 1 1 d .
O9 O 0.5929(2) 0.41944(7) 0.91031(17) 0.0431(5) Uani 1 1 d .
O10 O 0.5223(3) 0.34135(8) 0.86513(18) 0.0502(5) Uani 1 1 d .

loop_
_atom_site_aniso_label
_atom_site_aniso_U_11
_atom_site_aniso_U_22
_atom_site_aniso_U_33
_atom_site_aniso_U_23
_atom_site_aniso_U_13
_atom_site_aniso_U_12
C1 0.0421(15) 0.0442(16) 0.0363(15) 0.0018(13) 0.0121(12) 0.0030(12)
N1 0.0419(13) 0.0579(16) 0.0427(13) 0.0114(12) 0.0090(11) 0.0068(11)
N2 0.0374(13) 0.0628(16) 0.0390(13) 0.0128(12) 0.0145(10) 0.0069(11)
N3 0.0419(13) 0.0665(18) 0.0407(13) 0.0171(12) 0.0135(11) 0.0034(12)
C2 0.0345(14) 0.0496(18) 0.0359(15) 0.0081(12) 0.0117(12) -0.0007(12)
N4 0.0361(13) 0.093(2) 0.0429(14) 0.0265(14) 0.0148(11) 0.0070(13)
N5 0.0326(12) 0.0760(18) 0.0358(13) 0.0159(13) 0.0093(10) 0.0025(12)
N6 0.0363(13) 0.0767(19) 0.0379(13) 0.0202(13) 0.0124(11) 0.0062(12)
C3 0.0379(14) 0.0369(15) 0.0299(14) -0.0027(11) 0.0077(11) 0.0027(11)
C4 0.0425(15) 0.0449(16) 0.0419(16) -0.0071(13) 0.0154(13) -0.0008(12)
C5 0.0592(19) 0.0453(18) 0.0438(17) -0.0086(14) 0.0162(14) 0.0093(15)
C6 0.0618(19) 0.0359(16) 0.0364(16) -0.0032(12) 0.0082(14) 0.0004(14)
C7 0.0607(19) 0.0444(18) 0.0518(19) -0.0064(15) 0.0203(15) -0.0141(15)
C8 0.0484(17) 0.0410(17) 0.0466(17) -0.0064(13) 0.0206(14) -0.0049(13)
C9 0.0483(16) 0.0390(15) 0.0254(14) -0.0027(12) 0.0066(12) 0.0007(12)
C10 0.088(2) 0.051(2) 0.062(2) -0.0161(16) 0.050(2) -0.0179(18)
C11 0.092(3) 0.0480(19) 0.068(2) -0.0132(17) 0.046(2) -0.0241(19)
C12 0.080(2) 0.0384(17) 0.0367(17) -0.0054(13) 0.0080(16) 0.0078(16)
C13 0.0482(19) 0.065(2) 0.072(2) -0.0316(19) -0.0050(17) 0.0122(17)
C14 0.0406(17) 0.062(2) 0.079(2) -0.030(2) 0.0073(17) 0.0053(15)
N7 0.0716(18) 0.0411(15) 0.0465(15) -0.0072(12) 0.0087(14) 0.0036(13)
N8 0.087(2) 0.0386(14) 0.0443(15) -0.0047(12) 0.0163(15) 0.0017(13)
S1 0.0310(3) 0.0347(3) 0.0330(3) -0.0024(3) 0.0128(2) -0.0011(3)
O1 0.0355(9) 0.0402(10) 0.0395(10) -0.0021(9) 0.0094(8) -0.0026(8)
O2 0.0363(10) 0.0399(10) 0.0433(11) 0.0078(9) 0.0165(8) 0.0054(8)
O3 0.0388(10) 0.0419(11) 0.0362(10) -0.0048(9) 0.0168(8) -0.0045(8)
S2 0.0357(3) 0.0383(4) 0.0314(3) -0.0050(3) 0.0108(3) 0.0009(3)
O4 0.0466(11) 0.0436(11) 0.0407(11) 0.0019(9) 0.0137(9) 0.0045(9)
O5 0.0396(10) 0.0543(13) 0.0366(10) -0.0098(10) 0.0151(8) -0.0008(9)
O6 0.0354(9) 0.0569(13) 0.0349(10) -0.0091(10) 0.0103(8) -0.0024(9)
C15 0.064(2) 0.082(3) 0.113(3) 0.014(3) 0.039(2) 0.029(2)
C16 0.088(3) 0.081(3) 0.141(5) 0.031(3) 0.052(3) 0.023(2)
C17 0.065(2) 0.071(3) 0.093(3) 0.001(2) 0.041(2) 0.0035(18)
C18 0.0447(17) 0.068(2) 0.065(2) -0.0107(18) 0.0204(16) 0.0037(16)
C19 0.0344(14) 0.060(2) 0.0505(18) -0.0206(15) 0.0128(13) -0.0003(13)
C20 0.0412(16) 0.071(2) 0.059(2) -0.0096(17) 0.0174(15) 0.0022(15)
C21 0.0363(14) 0.0565(19) 0.0491(17) -0.0197(15) 0.0138(13) -0.0051(13)
C22 0.0413(16) 0.067(2) 0.0549(19) -0.0169(16) 0.0169(14) -0.0060(15)
C23 0.0392(17) 0.079(3) 0.062(2) -0.0246(19) 0.0199(15) -0.0070(16)
C24 0.0461(17) 0.057(2) 0.073(2) -0.0099(17) 0.0243(17) -0.0012(14)
C25 0.132(6) 0.187(8) 0.155(7) 0.001(6) 0.028(5) 0.056(6)
C26 0.264(11) 0.145(7) 0.163(8) -0.024(6) -0.005(8) 0.038(7)
C27 0.194(7) 0.098(4) 0.096(4) -0.014(3) 0.004(4) -0.041(4)
C28 0.204(8) 0.296(13) 0.107(5) -0.040(7) -0.009(5) -0.116(9)
N9 0.167(5) 0.130(5) 0.324(9) 0.126(5) 0.163(6) 0.081(4)
O7 0.0396(12) 0.0793(18) 0.0780(17) -0.0153(14) 0.0217(11) 0.0082(11)
O8 0.0503(14) 0.104(2) 0.104(2) -0.0220(17) 0.0433(14) -0.0074(13)
C29 0.0519(18) 0.0463(18) 0.066(2) 0.0069(15) 0.0257(16) -0.0040(14)
C30 0.071(2) 0.0417(19) 0.066(2) 0.0077(16) 0.0243(18) -0.0072(15)
C31 0.064(2) 0.050(2) 0.058(2) 0.0114(16) 0.0106(17) -0.0218(16)
C32 0.0430(16) 0.056(2) 0.0531(19) 0.0131(16) 0.0125(14) -0.0115(14)
C33 0.0360(14) 0.0474(17) 0.0401(16) 0.0124(13) 0.0071(12) -0.0041(12)
C34 0.0410(15) 0.0399(16) 0.0418(16) 0.0074(13) 0.0088(12) -0.0048(12)
C35 0.0383(14) 0.0531(18) 0.0360(15) 0.0152(13) 0.0110(12) 0.0021(12)
C36 0.0413(15) 0.0483(17) 0.0440(16) 0.0054(13) 0.0142(13) 0.0026(13)
C37 0.0348(14) 0.0418(16) 0.0452(16) 0.0011(13) 0.0096(12) -0.0028(12)
C38 0.0536(19) 0.070(2) 0.070(2) 0.0133(19) 0.0315(17) 0.0023(16)
C39 0.175(7) 0.116(5) 0.198(8) -0.086(6) -0.068(7) 0.062(5)
C40 0.274(11) 0.130(6) 0.109(5) -0.012(5) 0.055(6) -0.080(7)
C41 0.103(3) 0.041(2) 0.081(3) 0.0024(18) 0.022(2) -0.0090(19)
C42 0.168(5) 0.055(2) 0.069(3) 0.005(2) -0.017(3) -0.015(3)
N10 0.129(3) 0.0398(18) 0.122(3) -0.0149(18) 0.076(3) -0.0213(18)
O9 0.0387(10) 0.0384(11) 0.0577(13) -0.0007(9) 0.0226(9) -0.0057(8)
O10 0.0452(11) 0.0453(12) 0.0654(14) -0.0067(10) 0.0242(10) -0.0086(9)

loop_
_atom_type_symbol
_atom_type_description
_atom_type_scat_dispersion_real
_atom_type_scat_dispersion_imag
_atom_type_scat_source
C C 0.0033 0.0016 'International Tables Vol C Tables 4.2.6.8 and 6.1.1.4'
H H 0.0000 0.0000 'International Tables Vol C Tables 4.2.6.8 and 6.1.1.4'
N N 0.0061 0.0033 'International Tables Vol C Tables 4.2.6.8 and 6.1.1.4'
O O 0.0106 0.0060 'International Tables Vol C Tables 4.2.6.8 and 6.1.1.4'
S S 0.1246 0.1234 'International Tables Vol C Tables 4.2.6.8 and 6.1.1.4'

loop_
_geom_angle_atom_site_label_1
_geom_angle_atom_site_label_2
_geom_angle_atom_site_label_3
_geom_angle
N1 C1 N3 120.3(3)
N1 C1 N2 120.3(3)
N3 C1 N2 119.4(3)
C1 N1 H1A 120.0
C1 N1 H1B 120.0
H1A N1 H1B 120.0
C1 N2 H2A 120.0
C1 N2 H2B 120.0
H2A N2 H2B 120.0
C1 N3 H3A 120.0
C1 N3 H3B 120.0
H3A N3 H3B 120.0
N5 C2 N6 120.3(2)
N5 C2 N4 120.3(2)
N6 C2 N4 119.4(3)
C2 N4 H4A 120.0
C2 N4 H4B 120.0
H4A N4 H4B 120.0
C2 N5 H5A 120.0
C2 N5 H5B 120.0
H5A N5 H5B 120.0
C2 N6 H6A 120.0
C2 N6 H6B 120.0
H6A N6 H6B 120.0
C8 C3 C4 121.5(3)
C8 C3 S1 119.8(2)
C4 C3 S1 118.6(2)
C5 C4 C3 119.4(3)
C5 C4 H4 120.3
C3 C4 H4 120.3
C4 C5 C6 119.8(3)
C4 C5 H5 120.1
C6 C5 H5 120.1
C7 C6 C5 120.2(3)
C7 C6 N7 116.1(3)
C5 C6 N7 123.7(3)
C6 C7 C8 120.4(3)
C6 C7 H7 119.8
C8 C7 H7 119.8
C3 C8 C7 118.6(3)
C3 C8 H8 120.7
C7 C8 H8 120.7
C10 C9 C14 120.1(3)
C10 C9 S2 120.0(2)
C14 C9 S2 119.7(2)
C9 C10 C11 120.0(3)
C9 C10 H10 120.0
C11 C10 H10 120.0
C10 C11 C12 119.8(3)
C10 C11 H11 120.1
C12 C11 H11 120.1
C13 C12 C11 120.1(3)
C13 C12 N8 124.8(3)
C11 C12 N8 115.1(3)
C12 C13 C14 119.9(3)
C12 C13 H13 120.0
C14 C13 H13 120.0
C13 C14 C9 120.0(3)
C13 C14 H14 120.0
C9 C14 H14 120.0
N8 N7 C6 113.5(3)
N7 N8 C12 112.8(3)
O1 S1 O3 114.24(11)
O1 S1 O2 111.94(11)
O3 S1 O2 111.69(11)
O1 S1 C3 107.40(12)
O3 S1 C3 106.14(12)
O2 S1 C3 104.69(12)
O5 S2 O6 112.67(11)
O5 S2 O4 112.50(11)
O6 S2 O4 112.24(12)
O5 S2 C9 106.56(13)
O6 S2 C9 106.66(13)
O4 S2 C9 105.59(12)
C20 C15 C16 120.2(4)
C20 C15 H15 119.9
C16 C15 H15 119.9
N9 C16 C15 121.0(4)
N9 C16 C17 121.7(5)
C15 C16 C17 117.2(4)
C18 C17 C16 121.3(4)
C18 C17 H17 119.4
C16 C17 H17 119.4
C17 C18 C19 122.4(3)
C17 C18 H18 118.8
C19 C18 H18 118.8
C20 C19 C18 115.2(3)
C20 C19 C21 119.6(3)
C18 C19 C21 125.3(3)
C15 C20 O7 116.2(3)
C15 C20 C19 123.7(3)
O7 C20 C19 120.1(3)
C22 C21 C19 118.3(3)
C22 C21 C24 121.2(3)
C19 C21 C24 120.4(3)
C21 C22 C23 122.3(4)
C21 C22 H22 118.9
C23 C22 H22 118.9
O8 C23 O7 116.0(3)
O8 C23 C22 125.7(4)
O7 C23 C22 118.3(3)
C21 C24 H24A 109.5
C21 C24 H24B 109.5
H24A C24 H24B 109.5
C21 C24 H24C 109.5
H24A C24 H24C 109.5
H24B C24 H24C 109.5
C26 C25 N9 91.5(8)
C26 C25 H25A 113.4
N9 C25 H25A 113.4
C26 C25 H25B 113.4
N9 C25 H25B 113.4
H25A C25 H25B 110.7
C25 C26 H26A 109.5
C25 C26 H26B 109.5
H26A C26 H26B 109.5
C25 C26 H26C 109.5
H26A C26 H26C 109.5
H26B C26 H26C 109.5
C28 C27 N9 80.7(6)
C28 C27 H27A 115.2
N9 C27 H27A 115.2
C28 C27 H27B 115.2
N9 C27 H27B 115.2
H27A C27 H27B 112.2
C27 C28 H28A 109.5
C27 C28 H28B 109.5
H28A C28 H28B 109.5
C27 C28 H28C 109.5
H28A C28 H28C 109.5
H28B C28 H28C 109.5
C16 N9 C25 122.1(5)
C16 N9 C27 119.9(5)
C25 N9 C27 117.8(5)
C23 O7 C20 121.4(3)
C34 C29 C30 120.3(3)
C34 C29 H29 119.9
C30 C29 H29 119.9
N10 C30 C29 122.8(3)
N10 C30 C31 120.3(3)
C29 C30 C31 116.9(3)
C32 C31 C30 121.5(3)
C32 C31 H31 119.2
C30 C31 H31 119.2
C31 C32 C33 122.4(3)
C31 C32 H32 118.8
C33 C32 H32 118.8
C34 C33 C32 115.3(3)
C34 C33 C35 119.3(3)
C32 C33 C35 125.4(3)
C29 C34 O9 115.9(2)
C29 C34 C33 123.6(3)
O9 C34 C33 120.5(3)
C36 C35 C33 118.4(3)
C36 C35 C38 120.8(3)
C33 C35 C38 120.7(3)
C35 C36 C37 122.5(3)
C35 C36 H36 118.8
C37 C36 H36 118.8
O10 C37 O9 115.5(2)
O10 C37 C36 126.9(3)
O9 C37 C36 117.6(2)
C35 C38 H38A 109.5
C35 C38 H38B 109.5
H38A C38 H38B 109.5
C35 C38 H38C 109.5
H38A C38 H38C 109.5
H38B C38 H38C 109.5
C40 C39 N10 85.6(8)
C40 C39 H39A 114.4
N10 C39 H39A 114.4
C40 C39 H39B 114.4
N10 C39 H39B 114.4
H39A C39 H39B 111.5
C39 C40 H40A 109.5
C39 C40 H40B 109.5
H40A C40 H40B 109.5
C39 C40 H40C 109.5
H40A C40 H40C 109.5
H40B C40 H40C 109.5
N10 C41 C42 113.7(4)
N10 C41 H41A 108.8
C42 C41 H41A 108.8
N10 C41 H41B 108.8
C42 C41 H41B 108.8
H41A C41 H41B 107.7
C41 C42 H42A 109.5
C41 C42 H42B 109.5
H42A C42 H42B 109.5
C41 C42 H42C 109.5
H42A C42 H42C 109.5
H42B C42 H42C 109.5
C30 N10 C41 124.4(4)
C30 N10 C39 117.7(3)
C41 N10 C39 115.6(4)
C37 O9 C34 121.6(2)

loop_
_geom_bond_atom_site_label_1
_geom_bond_atom_site_label_2
_geom_bond_distance
C1 N1 1.317(4)
C1 N3 1.320(4)
C1 N2 1.333(4)
N1 H1A 0.8800
N1 H1B 0.8800
N2 H2A 0.8800
N2 H2B 0.8800
N3 H3A 0.8800
N3 H3B 0.8800
C2 N5 1.310(3)
C2 N6 1.318(3)
C2 N4 1.320(4)
N4 H4A 0.8800
N4 H4B 0.8800
N5 H5A 0.8800
N5 H5B 0.8800
N6 H6A 0.8800
N6 H6B 0.8800
C3 C8 1.379(4)
C3 C4 1.384(4)
C3 S1 1.777(3)
C4 C5 1.378(4)
C4 H4 0.9500
C5 C6 1.390(4)
C5 H5 0.9500
C6 C7 1.377(5)
C6 N7 1.419(4)
C7 C8 1.390(4)
C7 H7 0.9500
C8 H8 0.9500
C9 C10 1.371(4)
C9 C14 1.384(4)
C9 S2 1.768(3)
C10 C11 1.377(5)
C10 H10 0.9500
C11 C12 1.389(5)
C11 H11 0.9500
C12 C13 1.372(5)
C12 N8 1.439(4)
C13 C14 1.377(5)
C13 H13 0.9500
C14 H14 0.9500
N7 N8 1.252(3)
S1 O1 1.4461(18)
S1 O3 1.4507(18)
S1 O2 1.4616(19)
S2 O5 1.4498(18)
S2 O6 1.4524(19)
S2 O4 1.453(2)
C15 C20 1.369(5)
C15 C16 1.390(6)
C15 H15 0.9500
C16 N9 1.359(7)
C16 C17 1.410(6)
C17 C18 1.360(5)
C17 H17 0.9500
C18 C19 1.402(4)
C18 H18 0.9500
C19 C20 1.393(4)
C19 C21 1.433(5)
C20 O7 1.385(4)
C21 C22 1.347(4)
C21 C24 1.503(4)
C22 C23 1.431(5)
C22 H22 0.9500
C23 O8 1.214(4)
C23 O7 1.360(5)
C24 H24A 0.9800
C24 H24B 0.9800
C24 H24C 0.9800
C25 C26 1.331(10)
C25 N9 1.688(9)
C25 H25A 0.9900
C25 H25B 0.9900
C26 H26A 0.9800
C26 H26B 0.9800
C26 H26C 0.9800
C27 C28 1.290(7)
C27 N9 1.799(9)
C27 H27A 0.9900
C27 H27B 0.9900
C28 H28A 0.9800
C28 H28B 0.9800
C28 H28C 0.9800
C29 C34 1.372(4)
C29 C30 1.399(4)
C29 H29 0.9500
C30 N10 1.355(5)
C30 C31 1.411(5)
C31 C32 1.360(5)
C31 H31 0.9500
C32 C33 1.403(4)
C32 H32 0.9500
C33 C34 1.394(4)
C33 C35 1.427(4)
C34 O9 1.381(3)
C35 C36 1.359(4)
C35 C38 1.496(4)
C36 C37 1.427(4)
C36 H36 0.9500
C37 O10 1.217(3)
C37 O9 1.370(3)
C38 H38A 0.9800
C38 H38B 0.9800
C38 H38C 0.9800
C39 C40 1.230(9)
C39 N10 1.705(11)
C39 H39A 0.9900
C39 H39B 0.9900
C40 H40A 0.9800
C40 H40B 0.9800
C40 H40C 0.9800
C41 N10 1.445(5)
C41 C42 1.514(6)
C41 H41A 0.9900
C41 H41B 0.9900
C42 H42A 0.9800
C42 H42B 0.9800
C42 H42C 0.9800

loop_
_geom_hbond_atom_site_label_D
_geom_hbond_atom_site_label_H
_geom_hbond_atom_site_label_A
_geom_hbond_distance_DH
_geom_hbond_distance_HA
_geom_hbond_distance_DA
_geom_hbond_angle_DHA
_geom_hbond_site_symmetry_A
N1 H1A O10 0.88 2.10 2.858(3) 143.2 2_656
N1 H1B O4 0.88 2.09 2.967(3) 172.2 .
N2 H2A O6 0.88 2.08 2.933(3) 162.2 .
N2 H2B O5 0.88 2.03 2.913(3) 177.2 1_655
N3 H3A O3 0.88 2.13 2.878(3) 142.0 2_655
N3 H3B O4 0.88 2.07 2.926(3) 164.2 1_655
N4 H4A O2 0.88 2.02 2.895(3) 171.9 1_655
N4 H4B O5 0.88 2.04 2.908(3) 170.2 2_646
N5 H5A O3 0.88 1.99 2.867(3) 175.9 .
N5 H5B O1 0.88 2.01 2.882(3) 171.0 1_655
N6 H6A O2 0.88 2.01 2.888(3) 172.6 .
N6 H6B O6 0.88 2.06 2.932(3) 168.4 2_646

loop_
_geom_torsion_atom_site_label_1
_geom_torsion_atom_site_label_2
_geom_torsion_atom_site_label_3
_geom_torsion_atom_site_label_4
_geom_torsion
C8 C3 C4 C5 -1.6(4)
S1 C3 C4 C5 175.4(2)
C3 C4 C5 C6 -0.7(4)
C4 C5 C6 C7 2.7(5)
C4 C5 C6 N7 -176.6(3)
C5 C6 C7 C8 -2.4(5)
N7 C6 C7 C8 176.9(3)
C4 C3 C8 C7 1.8(4)
S1 C3 C8 C7 -175.1(2)
C6 C7 C8 C3 0.2(5)
C14 C9 C10 C11 -1.3(5)
S2 C9 C10 C11 173.9(3)
C9 C10 C11 C12 -0.1(6)
C10 C11 C12 C13 1.7(6)
C10 C11 C12 N8 -177.1(3)
C11 C12 C13 C14 -1.9(6)
N8 C12 C13 C14 176.8(3)
C12 C13 C14 C9 0.5(6)
C10 C9 C14 C13 1.1(5)
S2 C9 C14 C13 -174.1(3)
C7 C6 N7 N8 -168.2(3)
C5 C6 N7 N8 11.1(4)
C6 N7 N8 C12 179.7(3)
C13 C12 N8 N7 -16.7(5)
C11 C12 N8 N7 162.0(3)
C8 C3 S1 O1 -136.3(2)
C4 C3 S1 O1 46.7(2)
C8 C3 S1 O3 -13.7(3)
C4 C3 S1 O3 169.3(2)
C8 C3 S1 O2 104.6(2)
C4 C3 S1 O2 -72.4(2)
C10 C9 S2 O5 22.1(3)
C14 C9 S2 O5 -162.8(2)
C10 C9 S2 O6 142.7(3)
C14 C9 S2 O6 -42.2(3)
C10 C9 S2 O4 -97.7(3)
C14 C9 S2 O4 77.4(3)
C20 C15 C16 N9 178.9(6)
C20 C15 C16 C17 1.7(8)
N9 C16 C17 C18 -178.8(6)
C15 C16 C17 C18 -1.7(8)
C16 C17 C18 C19 0.6(7)
C17 C18 C19 C20 0.5(5)
C17 C18 C19 C21 -179.2(3)
C16 C15 C20 O7 178.9(4)
C16 C15 C20 C19 -0.7(7)
C18 C19 C20 C15 -0.4(5)
C21 C19 C20 C15 179.3(3)
C18 C19 C20 O7 180.0(3)
C21 C19 C20 O7 -0.4(5)
C20 C19 C21 C22 1.2(4)
C18 C19 C21 C22 -179.2(3)
C20 C19 C21 C24 -178.2(3)
C18 C19 C21 C24 1.4(5)
C19 C21 C22 C23 -1.1(5)
C24 C21 C22 C23 178.3(3)
C21 C22 C23 O8 -179.4(3)
C21 C22 C23 O7 0.2(5)
C15 C16 N9 C25 162.0(6)
C17 C16 N9 C25 -21.0(12)
C15 C16 N9 C27 -23.1(11)
C17 C16 N9 C27 153.9(5)
C26 C25 N9 C16 100.2(10)
C26 C25 N9 C27 -74.8(8)
C28 C27 N9 C16 102.1(8)
C28 C27 N9 C25 -82.8(8)
O8 C23 O7 C20 -179.7(3)
C22 C23 O7 C20 0.7(5)
C15 C20 O7 C23 179.8(3)
C19 C20 O7 C23 -0.6(5)
C34 C29 C30 N10 176.9(4)
C34 C29 C30 C31 -1.0(5)
N10 C30 C31 C32 -176.3(4)
C29 C30 C31 C32 1.7(5)
C30 C31 C32 C33 -0.8(5)
C31 C32 C33 C34 -0.7(4)
C31 C32 C33 C35 178.7(3)
C30 C29 C34 O9 179.7(3)
C30 C29 C34 C33 -0.5(5)
C32 C33 C34 C29 1.4(4)
C35 C33 C34 C29 -178.0(3)
C32 C33 C34 O9 -178.8(3)
C35 C33 C34 O9 1.7(4)
C34 C33 C35 C36 -0.4(4)
C32 C33 C35 C36 -179.8(3)
C34 C33 C35 C38 -178.6(3)
C32 C33 C35 C38 2.0(4)
C33 C35 C36 C37 -2.3(4)
C38 C35 C36 C37 175.9(3)
C35 C36 C37 O10 -176.7(3)
C35 C36 C37 O9 3.7(4)
C29 C30 N10 C41 -172.1(4)
C31 C30 N10 C41 5.7(6)
C29 C30 N10 C39 25.6(6)
C31 C30 N10 C39 -156.6(4)
C42 C41 N10 C30 -88.8(6)
C42 C41 N10 C39 73.8(6)
C40 C39 N10 C30 -104.6(6)
C40 C39 N10 C41 91.5(6)
O10 C37 O9 C34 178.1(2)
C36 C37 O9 C34 -2.3(4)
C29 C34 O9 C37 179.5(3)
C33 C34 O9 C37 -0.3(4)
